data_2219157
loop_
_publ_author_name
'Cao, Chenzhong'
'Liu, Liqiu'

_publ_section_title
;
 (<i>Z</i>)-1-(3-Nitrophenyl)-2-(4-nitrophenyl)ethene
;
_journal_coeditor_code RZ2231
_journal_issue 8
_journal_name_full 'Acta Crystallographica Section E'
_journal_page_first o1482
_journal_paper_doi 10.1107/S1600536808021077
_journal_volume 64
_journal_year 2008
_chemical_formula_iupac 'C14 H10 N2 O4'
_chemical_formula_moiety 'C14 H10 N2 O4'
_chemical_formula_sum 'C14 H10 N2 O4'
_chemical_formula_weight 270.24
_chemical_name_systematic
;
(<i>Z</i>)-1-(3-Nitrophenyl)-2-(4-nitrophenyl)ethene
;
_space_group_IT_number 2
_symmetry_cell_setting triclinic
_symmetry_space_group_name_Hall '-P 1'
_symmetry_space_group_name_H-M 'P -1'
_atom_sites_solution_hydrogens geom
_atom_sites_solution_primary direct
_atom_sites_solution_secondary difmap
_audit_creation_method SHELXL-97
_cell_angle_alpha 78.291(7)
_cell_angle_beta 85.102(7)
_cell_angle_gamma 67.536(7)
_cell_formula_units_Z 2
_cell_length_a 7.2995(13)
_cell_length_b 8.0561(11)
_cell_length_c 11.831(2)
_cell_measurement_reflns_used 1175
_cell_measurement_temperature 296(2)
_cell_measurement_theta_max 27.22
_cell_measurement_theta_min 3.52
_cell_volume 629.53(18)
_computing_cell_refinement 'SAINT (Bruker, 2003)'
_computing_data_collection 'SMART (Bruker, 2003)'
_computing_data_reduction 'SAINT (Bruker, 2003)'
_computing_molecular_graphics 'SHELXTL (Sheldrick, 2008)'
_computing_publication_material 'SHELXTL (Sheldrick, 2008)'
_computing_structure_refinement 'SHELXL97 (Sheldrick, 2008)'
_computing_structure_solution 'SHELXS97 (Sheldrick, 2008)'
_diffrn_ambient_temperature 296(2)
_diffrn_measured_fraction_theta_full 0.963
_diffrn_measured_fraction_theta_max 0.963
_diffrn_measurement_device_type 'Bruker SMART APEXII CCD'
_diffrn_measurement_method \w
_diffrn_radiation_monochromator graphite
_diffrn_radiation_source 'fine-focus sealed tube'
_diffrn_radiation_type MoK\a
_diffrn_radiation_wavelength 0.71073
_diffrn_reflns_av_R_equivalents 0.0209
_diffrn_reflns_av_sigmaI/netI 0.0330
_diffrn_reflns_limit_h_max 9
_diffrn_reflns_limit_h_min -9
_diffrn_reflns_limit_k_max 9
_diffrn_reflns_limit_k_min -10
_diffrn_reflns_limit_l_max 15
_diffrn_reflns_limit_l_min -15
_diffrn_reflns_number 4608
_diffrn_reflns_theta_full 27.86
_diffrn_reflns_theta_max 27.86
_diffrn_reflns_theta_min 1.76
_exptl_absorpt_coefficient_mu 0.107
_exptl_absorpt_correction_T_max 0.981
_exptl_absorpt_correction_T_min 0.946
_exptl_absorpt_correction_type multi-scan
_exptl_absorpt_process_details '(SADABS; Sheldrick, 2002)'
_exptl_crystal_colour yellow
_exptl_crystal_density_diffrn 1.426
_exptl_crystal_density_method 'not measured'
_exptl_crystal_description block
_exptl_crystal_F_000 280
_exptl_crystal_size_max 0.50
_exptl_crystal_size_mid 0.24
_exptl_crystal_size_min 0.19
_refine_diff_density_max 0.241
_refine_diff_density_min -0.188
_refine_ls_extinction_coef 0.036(7)
_refine_ls_extinction_expression Fc^*^=kFc[1+0.001xFc^2^\l^3^/sin(2\q)]^-1/4^
_refine_ls_extinction_method 'SHELXL97 (Sheldrick, 2008)'
_refine_ls_goodness_of_fit_ref 1.033
_refine_ls_hydrogen_treatment constr
_refine_ls_matrix_type full
_refine_ls_number_parameters 182
_refine_ls_number_reflns 2902
_refine_ls_number_restraints 0
_refine_ls_restrained_S_all 1.033
_refine_ls_R_factor_all 0.0692
_refine_ls_R_factor_gt 0.0465
_refine_ls_shift/su_max 0.000
_refine_ls_shift/su_mean 0.000
_refine_ls_structure_factor_coef Fsqd
_refine_ls_weighting_details 'calc w=1/[\s^2^(Fo^2^)+(0.066P)^2^+0.0698P] where P=(Fo^2^+2Fc^2^)/3'
_refine_ls_weighting_scheme calc
_refine_ls_wR_factor_gt 0.1193
_refine_ls_wR_factor_ref 0.1380
_reflns_number_gt 2009
_reflns_number_total 2902
_reflns_threshold_expression I>2\s(I)
_cod_data_source_file rz2231.cif
_cod_data_source_block I
_cod_database_code 2219157
_cod_database_fobs_code 2219157

loop_
_symmetry_equiv_pos_as_xyz
'x, y, z'
'-x, -y, -z'

loop_
_atom_site_type_symbol
_atom_site_label
_atom_site_fract_x
_atom_site_fract_y
_atom_site_fract_z
_atom_site_U_iso_or_equiv
_atom_site_adp_type
_atom_site_calc_flag
_atom_site_refinement_flags
_atom_site_occupancy
C C11 0.4027(2) 0.3521(2) 0.95493(13) 0.0408(4) Uani d . 1
C C10 0.5246(2) 0.2712(2) 0.87050(13) 0.0407(4) Uani d . 1
H H10A 0.4941 0.3190 0.7930 0.049 Uiso calc R 1
N N2 0.2245(2) 0.51528(19) 0.92062(12) 0.0491(4) Uani d . 1
O O4 0.1303(2) 0.59945(18) 0.99507(11) 0.0625(4) Uani d . 1
C C9 0.6945(2) 0.1168(2) 0.90224(13) 0.0418(4) Uani d . 1
C C14 0.7294(3) 0.0475(2) 1.01961(14) 0.0491(4) Uani d . 1
H H14A 0.8396 -0.0581 1.0424 0.059 Uiso calc R 1
C C4 0.8254(2) 0.2702(2) 0.64805(13) 0.0445(4) Uani d . 1
C C1 0.7410(2) 0.6180(2) 0.52136(13) 0.0437(4) Uani d . 1
N N1 0.7019(2) 0.8008(2) 0.45317(13) 0.0553(4) Uani d . 1
C C12 0.4397(3) 0.2862(2) 1.07097(14) 0.0509(4) Uani d . 1
H H12A 0.3552 0.3448 1.1262 0.061 Uiso calc R 1
O O2 0.7283(2) 0.91400(19) 0.49721(13) 0.0734(4) Uani d . 1
O O3 0.1784(2) 0.5610(2) 0.81952(12) 0.0804(5) Uani d . 1
C C3 0.8289(3) 0.4109(2) 0.69887(14) 0.0518(4) Uani d . 1
H H3A 0.8598 0.3868 0.7767 0.062 Uiso calc R 1
C C6 0.7387(3) 0.4823(2) 0.46765(14) 0.0490(4) Uani d . 1
H H6A 0.7089 0.5071 0.3896 0.059 Uiso calc R 1
C C5 0.7812(2) 0.3098(2) 0.53140(14) 0.0485(4) Uani d . 1
H H5A 0.7803 0.2174 0.4957 0.058 Uiso calc R 1
C C2 0.7876(3) 0.5846(2) 0.63620(14) 0.0509(4) Uani d . 1
H H2A 0.7911 0.6773 0.6707 0.061 Uiso calc R 1
C C13 0.6048(3) 0.1315(3) 1.10274(14) 0.0547(5) Uani d . 1
H H13A 0.6326 0.0834 1.1805 0.066 Uiso calc R 1
C C8 0.8307(3) 0.0184(2) 0.81795(15) 0.0511(4) Uani d . 1
H H8A 0.8927 -0.1070 0.8429 0.061 Uiso calc R 1
C C7 0.8788(3) 0.0810(2) 0.71159(15) 0.0531(4) Uani d . 1
H H7A 0.9588 -0.0085 0.6709 0.064 Uiso calc R 1
O O1 0.6446(3) 0.8324(2) 0.35477(12) 0.0854(5) Uani d . 1

loop_
_atom_site_aniso_label
_atom_site_aniso_U_11
_atom_site_aniso_U_22
_atom_site_aniso_U_33
_atom_site_aniso_U_12
_atom_site_aniso_U_13
_atom_site_aniso_U_23
C11 0.0452(9) 0.0352(8) 0.0444(8) -0.0183(7) 0.0008(6) -0.0066(6)
C10 0.0452(8) 0.0378(8) 0.0383(7) -0.0167(7) -0.0026(6) -0.0025(6)
N2 0.0481(8) 0.0430(8) 0.0556(8) -0.0150(6) 0.0023(6) -0.0129(7)
O4 0.0606(8) 0.0543(8) 0.0711(8) -0.0164(6) 0.0168(6) -0.0256(6)
C9 0.0439(9) 0.0350(8) 0.0457(8) -0.0163(7) -0.0029(6) -0.0018(6)
C14 0.0525(10) 0.0419(9) 0.0503(9) -0.0207(8) -0.0091(7) 0.0066(7)
C4 0.0398(8) 0.0452(9) 0.0452(8) -0.0129(7) 0.0074(6) -0.0104(7)
C1 0.0399(8) 0.0440(9) 0.0449(8) -0.0156(7) 0.0068(6) -0.0060(7)
N1 0.0540(9) 0.0489(9) 0.0581(9) -0.0181(7) 0.0067(7) -0.0047(7)
C12 0.0675(11) 0.0484(10) 0.0420(8) -0.0291(9) 0.0087(8) -0.0086(7)
O2 0.0851(11) 0.0496(8) 0.0885(10) -0.0295(7) 0.0047(8) -0.0130(7)
O3 0.0746(10) 0.0741(10) 0.0590(8) 0.0134(8) -0.0155(7) -0.0145(7)
C3 0.0642(11) 0.0569(11) 0.0373(8) -0.0261(9) 0.0041(7) -0.0105(7)
C6 0.0498(10) 0.0544(10) 0.0416(8) -0.0181(8) -0.0002(7) -0.0095(7)
C5 0.0512(10) 0.0495(10) 0.0476(9) -0.0185(8) 0.0046(7) -0.0180(7)
C2 0.0624(11) 0.0497(10) 0.0462(9) -0.0260(8) 0.0092(7) -0.0157(7)
C13 0.0726(12) 0.0543(10) 0.0384(8) -0.0311(9) -0.0056(8) 0.0053(7)
C8 0.0503(10) 0.0353(8) 0.0586(10) -0.0082(7) -0.0026(8) -0.0035(7)
C7 0.0526(10) 0.0427(9) 0.0556(10) -0.0085(8) 0.0078(8) -0.0129(8)
O1 0.1193(14) 0.0700(10) 0.0582(9) -0.0343(9) -0.0165(8) 0.0116(7)

loop_
_atom_type_symbol
_atom_type_description
_atom_type_scat_dispersion_real
_atom_type_scat_dispersion_imag
_atom_type_scat_source
C C 0.0033 0.0016 'International Tables Vol C Tables 4.2.6.8 and 6.1.1.4'
H H 0.0000 0.0000 'International Tables Vol C Tables 4.2.6.8 and 6.1.1.4'
N N 0.0061 0.0033 'International Tables Vol C Tables 4.2.6.8 and 6.1.1.4'
O O 0.0106 0.0060 'International Tables Vol C Tables 4.2.6.8 and 6.1.1.4'

loop_
_geom_angle_atom_site_label_1
_geom_angle_atom_site_label_2
_geom_angle_atom_site_label_3
_geom_angle
C10 C11 C12 122.86(15)
C10 C11 N2 118.83(13)
C12 C11 N2 118.31(15)
C11 C10 C9 119.22(14)
C11 C10 H10A 120.4
C9 C10 H10A 120.4
O3 N2 O4 123.14(15)
O3 N2 C11 118.50(14)
O4 N2 C11 118.35(14)
C10 C9 C14 117.92(15)
C10 C9 C8 122.99(14)
C14 C9 C8 118.99(15)
C13 C14 C9 121.71(16)
C13 C14 H14A 119.1
C9 C14 H14A 119.1
C5 C4 C3 117.99(15)
C5 C4 C7 119.46(15)
C3 C4 C7 122.43(15)
C2 C1 C6 121.91(15)
C2 C1 N1 119.00(15)
C6 C1 N1 119.03(15)
O1 N1 O2 123.13(16)
O1 N1 C1 118.13(16)
O2 N1 C1 118.75(15)
C13 C12 C11 118.13(16)
C13 C12 H12A 120.9
C11 C12 H12A 120.9
C2 C3 C4 121.34(15)
C2 C3 H3A 119.3
C4 C3 H3A 119.3
C5 C6 C1 118.73(15)
C5 C6 H6A 120.6
C1 C6 H6A 120.6
C6 C5 C4 121.50(15)
C6 C5 H5A 119.2
C4 C5 H5A 119.2
C3 C2 C1 118.52(16)
C3 C2 H2A 120.7
C1 C2 H2A 120.7
C12 C13 C14 120.13(15)
C12 C13 H13A 119.9
C14 C13 H13A 119.9
C7 C8 C9 129.92(15)
C7 C8 H8A 115.0
C9 C8 H8A 115.0
C8 C7 C4 130.11(16)
C8 C7 H7A 114.9
C4 C7 H7A 114.9

loop_
_geom_bond_atom_site_label_1
_geom_bond_atom_site_label_2
_geom_bond_distance
C11 C10 1.372(2)
C11 C12 1.377(2)
C11 N2 1.467(2)
C10 C9 1.392(2)
C10 H10A 0.9300
N2 O3 1.2143(18)
N2 O4 1.2209(17)
C9 C14 1.393(2)
C9 C8 1.470(2)
C14 C13 1.378(3)
C14 H14A 0.9300
C4 C5 1.389(2)
C4 C3 1.397(2)
C4 C7 1.473(2)
C1 C2 1.376(2)
C1 C6 1.378(2)
C1 N1 1.462(2)
N1 O1 1.2150(19)
N1 O2 1.218(2)
C12 C13 1.374(3)
C12 H12A 0.9300
C3 C2 1.376(2)
C3 H3A 0.9300
C6 C5 1.371(2)
C6 H6A 0.9300
C5 H5A 0.9300
C2 H2A 0.9300
C13 H13A 0.9300
C8 C7 1.328(2)
C8 H8A 0.9300
C7 H7A 0.9300

loop_
_geom_hbond_atom_site_label_D
_geom_hbond_atom_site_label_H
_geom_hbond_atom_site_label_A
_geom_hbond_site_symmetry_A
_geom_hbond_distance_DH
_geom_hbond_distance_HA
_geom_hbond_distance_DA
_geom_hbond_angle_DHA
C13 H13A O1 1_546 0.93 2.56 3.388(2) 148.6

loop_
_geom_torsion_atom_site_label_1
_geom_torsion_atom_site_label_2
_geom_torsion_atom_site_label_3
_geom_torsion_atom_site_label_4
_geom_torsion
C12 C11 C10 C9 -0.7(2)
N2 C11 C10 C9 179.75(13)
C10 C11 N2 O3 8.4(2)
C12 C11 N2 O3 -171.23(16)
C10 C11 N2 O4 -171.07(14)
C12 C11 N2 O4 9.3(2)
C11 C10 C9 C14 2.1(2)
C11 C10 C9 C8 178.34(14)
C10 C9 C14 C13 -2.3(2)
C8 C9 C14 C13 -178.65(16)
C2 C1 N1 O1 -173.84(17)
C6 C1 N1 O1 8.9(2)
C2 C1 N1 O2 6.3(2)
C6 C1 N1 O2 -170.93(15)
C10 C11 C12 C13 -0.8(3)
N2 C11 C12 C13 178.83(14)
C5 C4 C3 C2 0.8(3)
C7 C4 C3 C2 176.81(16)
C2 C1 C6 C5 1.0(3)
N1 C1 C6 C5 178.16(14)
C1 C6 C5 C4 0.2(3)
C3 C4 C5 C6 -1.1(2)
C7 C4 C5 C6 -177.24(16)
C4 C3 C2 C1 0.4(3)
C6 C1 C2 C3 -1.3(3)
N1 C1 C2 C3 -178.45(16)
C11 C12 C13 C14 0.6(3)
C9 C14 C13 C12 0.9(3)
C10 C9 C8 C7 32.4(3)
C14 C9 C8 C7 -151.46(19)
C9 C8 C7 C4 6.1(3)
C5 C4 C7 C8 -140.7(2)
C3 C4 C7 C8 43.3(3)

loop_
_cod_related_entry_id
_cod_related_entry_database
_cod_related_entry_code
1 ChemSpider 4526814
